data_7021728
loop_
_publ_author_name
'Li, Fengyan'
'Meng, Fanzhi'
'Ma, Lifang'
'Xu, Lin'
'Sun, Zhixia'
'Gao, Qiao'

_publ_section_title
;
 3D pure inorganic framework based on polymolybdovanadate possessing
 photoelectric properties.
;
_journal_issue 34
_journal_name_full 'Dalton transactions (Cambridge, England : 2003)'
_journal_page_first 12079
_journal_page_last 12082
_journal_paper_doi 10.1039/c3dt51057c
_journal_volume 42
_journal_year 2013
_chemical_formula_sum 'C12 H57 Cu Mo16 N3 Na5 O76 V2'
_chemical_formula_weight 3275.02
_chemical_name_systematic
;
 ?
;
_space_group_IT_number 160
_symmetry_cell_setting trigonal
_symmetry_space_group_name_Hall 'R 3 -2"'
_symmetry_space_group_name_H-M 'R 3 m :H'
_atom_sites_solution_hydrogens geom
_atom_sites_solution_primary direct
_atom_sites_solution_secondary difmap
_audit_creation_method SHELXL-97
_cell_angle_alpha 90.00
_cell_angle_beta 90.00
_cell_angle_gamma 120.00
_cell_formula_units_Z 9
_cell_length_a 37.0306(7)
_cell_length_b 37.0306(7)
_cell_length_c 18.3039(7)
_cell_measurement_reflns_used 7688
_cell_measurement_temperature 293(2)
_cell_measurement_theta_max 25.00
_cell_measurement_theta_min 1.54
_cell_volume 21736.8(10)
_computing_cell_refinement 'Bruker FRAMBO'
_computing_data_collection 'Bruker FRAMBO'
_computing_data_reduction 'Bruker SAINT'
_computing_molecular_graphics 'DIAMOND (Brandenburg, 1999)'
_computing_publication_material 'WinGX publication routines (Farrugia, 1999)'
_computing_structure_refinement 'SHELXL-97 (Sheldrick, 1997)'
_computing_structure_solution 'SHELXS-97 (Sheldrick, 1990)'
_diffrn_ambient_temperature 293(2)
_diffrn_measured_fraction_theta_full 0.997
_diffrn_measured_fraction_theta_max 0.922
_diffrn_measurement_device_type 'Bruker ApexII CCD'
_diffrn_measurement_method 'phi and omega scans'
_diffrn_radiation_monochromator graphite
_diffrn_radiation_source 'fine-focus sealed tube'
_diffrn_radiation_type MoK\a
_diffrn_radiation_wavelength 0.71073
_diffrn_reflns_av_R_equivalents 0.0547
_diffrn_reflns_av_unetI/netI 0.0744
_diffrn_reflns_limit_h_max 43
_diffrn_reflns_limit_h_min -43
_diffrn_reflns_limit_k_max 49
_diffrn_reflns_limit_k_min -33
_diffrn_reflns_limit_l_max 14
_diffrn_reflns_limit_l_min -24
_diffrn_reflns_number 30937
_diffrn_reflns_theta_full 25.00
_diffrn_reflns_theta_max 29.24
_diffrn_reflns_theta_min 2.79
_diffrn_standards_decay_% 0
_diffrn_standards_interval_count 0
_diffrn_standards_interval_time 0
_diffrn_standards_number 0
_exptl_absorpt_coefficient_mu 2.520
_exptl_absorpt_correction_T_max 0.7037
_exptl_absorpt_correction_T_min 0.6326
_exptl_absorpt_correction_type empirical
_exptl_absorpt_process_details '(ABSCOR; Higashi, 1995)'
_exptl_crystal_colour blue
_exptl_crystal_density_diffrn 2.252
_exptl_crystal_density_method 'not measured'
_exptl_crystal_description block
_exptl_crystal_F_000 14040
_exptl_crystal_size_max 0.20
_exptl_crystal_size_mid 0.18
_exptl_crystal_size_min 0.15
_platon_squeeze_details ' ?'
_refine_diff_density_max 1.721
_refine_diff_density_min -0.871
_refine_diff_density_rms 0.180
_refine_ls_abs_structure_details 'Flack H D (1983), Acta Cryst. A39, 876-881'
_refine_ls_abs_structure_Flack 0.00
_refine_ls_extinction_coef none
_refine_ls_extinction_method none
_refine_ls_goodness_of_fit_ref 0.985
_refine_ls_hydrogen_treatment constr
_refine_ls_matrix_type full
_refine_ls_number_parameters 586
_refine_ls_number_reflns 6342
_refine_ls_number_restraints 55
_refine_ls_restrained_S_all 0.982
_refine_ls_R_factor_all 0.0785
_refine_ls_R_factor_gt 0.0426
_refine_ls_shift/su_max 0.001
_refine_ls_shift/su_mean 0.000
_refine_ls_structure_factor_coef Fsqd
_refine_ls_weighting_details 'calc w=1/[\s^2^(Fo^2^)+(0.0694P)^2^+0.0000P] where P=(Fo^2^+2Fc^2^)/3'
_refine_ls_weighting_scheme calc
_refine_ls_wR_factor_gt 0.1077
_refine_ls_wR_factor_ref 0.1171
_reflns_number_gt 4366
_reflns_number_total 6342
_reflns_threshold_expression >2sigma(I)
_cod_data_source_file c3dt51057c.txt
_cod_data_source_block 2
_cod_depositor_comments
;
The following automatic conversions were performed:

'_symmetry_cell_setting' value 'Trigonal' changed to 'trigonal'
according to /home/saulius/struct/CIF-dictionaries/cif_core.dic
dictionary named 'cif_core.dic' version 2.4.2 from 2011-04-26.

Automatic conversion script
Id: cif_fix_values 1891 2012-01-12 08:04:46Z andrius 
;
_cod_original_sg_symbol_H-M R3m
_cod_database_code 7021728

loop_
_symmetry_equiv_pos_as_xyz
'x, y, z'
'-y, x-y, z'
'-x+y, -x, z'
'-y, -x, z'
'-x+y, y, z'
'x, x-y, z'
'x+2/3, y+1/3, z+1/3'
'-y+2/3, x-y+1/3, z+1/3'
'-x+y+2/3, -x+1/3, z+1/3'
'-y+2/3, -x+1/3, z+1/3'
'-x+y+2/3, y+1/3, z+1/3'
'x+2/3, x-y+1/3, z+1/3'
'x+1/3, y+2/3, z+2/3'
'-y+1/3, x-y+2/3, z+2/3'
'-x+y+1/3, -x+2/3, z+2/3'
'-y+1/3, -x+2/3, z+2/3'
'-x+y+1/3, y+2/3, z+2/3'
'x+1/3, x-y+2/3, z+2/3'

loop_
_atom_site_label
_atom_site_type_symbol
_atom_site_fract_x
_atom_site_fract_y
_atom_site_fract_z
_atom_site_U_iso_or_equiv
_atom_site_adp_type
_atom_site_occupancy
_atom_site_symmetry_multiplicity
_atom_site_calc_flag
_atom_site_refinement_flags
V1 V 0.22012(5) 0.77988(5) 0.48011(16) 0.0292(6) Uani 1 2 d S
V2 V 0.11581(4) 0.88419(4) 0.34247(16) 0.0275(6) Uani 1 2 d S
Mo1 Mo 0.21926(3) 0.87285(3) 0.42707(6) 0.0232(2) Uani 1 1 d .
Mo2 Mo 0.14676(2) 0.85324(2) 0.55959(8) 0.0292(3) Uani 1 2 d S
Mo3 Mo 0.24397(3) 0.85990(3) 0.62201(6) 0.0321(2) Uani 1 1 d .
Mo4 Mo 0.31712(3) 0.87600(4) 0.49036(7) 0.0357(3) Uani 1 1 d .
Mo5 Mo 0.21660(3) 0.97305(3) 0.36925(6) 0.0311(2) Uani 1 1 d .
Mo6 Mo 0.04697(3) 0.85130(4) 0.50294(6) 0.0333(3) Uani 1 1 d .
Mo7 Mo 0.19736(3) 0.89101(3) 0.22752(6) 0.0280(2) Uani 1 1 d .
Mo8 Mo 0.29998(4) 0.80113(4) 0.60721(7) 0.0412(3) Uani 1 1 d .
Mo9 Mo 0.22081(3) 0.77919(3) 0.72339(9) 0.0456(4) Uani 1 2 d S
Na1 Na 0.1663(3) 0.8337(3) 0.7661(8) 0.029(3) Uani 0.25 2 d SPU
Cu1 Cu 0.1663(3) 0.8337(3) 0.7661(8) 0.029(3) Uani 0.05 2 d SPU
Na2 Na 0.1379(3) 0.8621(3) 0.9247(9) 0.045(4) Uani 0.50 2 d SP
Na3 Na 0.1546(6) 0.9473(6) 0.0915(11) 0.023(4) Uani 0.13 1 d PU
Cu3 Cu 0.1546(6) 0.9473(6) 0.0915(11) 0.023(4) Uani 0.02 1 d PU
O1 O 0.15774(17) 0.84226(17) 0.4456(6) 0.023(2) Uani 1 2 d S
O2 O 0.19690(17) 0.80310(17) 0.4326(7) 0.027(2) Uani 1 2 d S
O3 O 0.2440(2) 0.7560(2) 0.6303(7) 0.041(3) Uani 1 2 d S
O4 O 0.2422(3) 0.7578(3) 0.7787(9) 0.066(5) Uani 1 2 d S
O5 O 0.16841(19) 0.83159(19) 0.2061(6) 0.030(3) Uani 1 2 d S
O6 O 0.19766(19) 0.80234(19) 0.6372(7) 0.035(3) Uani 1 2 d S
O7 O 0.09542(17) 0.90458(17) 0.5125(7) 0.034(3) Uani 1 2 d S
O8 O 0.2118(2) 0.8644(3) 0.5466(4) 0.0291(19) Uani 1 1 d .
O9 O 0.2150(2) 0.8659(2) 0.3322(5) 0.0301(19) Uani 1 1 d .
O10 O 0.1507(2) 0.8493(2) 0.6514(7) 0.044(3) Uani 1 2 d S
O11 O 0.1788(3) 0.9070(3) 0.1564(5) 0.041(2) Uani 1 1 d .
O12 O 0.2687(3) 0.8290(3) 0.6828(5) 0.043(2) Uani 1 1 d .
O13 O 0.13795(17) 0.86205(17) 0.2876(6) 0.028(3) Uani 1 2 d S
O14 O 0.0930(2) 0.8341(2) 0.5439(5) 0.0310(19) Uani 1 1 d .
O15 O 0.2267(2) 0.9222(3) 0.4335(5) 0.0314(19) Uani 1 1 d .
O16 O 0.3372(3) 0.8570(3) 0.5706(5) 0.040(2) Uani 1 1 d .
O17 O 0.2116(3) 0.9349(2) 0.2942(5) 0.0319(19) Uani 1 1 d .
O18 O 0.2613(2) 0.8179(2) 0.5341(4) 0.0308(19) Uani 1 1 d .
O19 O 0.1530(3) 0.9236(3) 0.3971(5) 0.034(2) Uani 1 1 d .
O20 O 0.3233(3) 0.8491(3) 0.4217(6) 0.051(3) Uani 1 1 d .
O21 O 0.2071(3) 0.9829(3) 0.4703(5) 0.0324(19) Uani 1 1 d .
O22 O 0.2730(3) 0.8814(3) 0.4440(5) 0.033(2) Uani 1 1 d .
O23 O 0.2934(3) 0.8948(3) 0.5843(5) 0.042(2) Uani 1 1 d .
O24 O 0.2459(3) 0.9023(3) 0.1969(5) 0.042(2) Uani 1 1 d .
O25 O 0.2393(3) 0.8865(3) 0.6931(5) 0.047(2) Uani 1 1 d .
O26 O 0.2015(3) 1.0035(3) 0.3246(5) 0.044(2) Uani 1 1 d .
O27 O 0.2698(3) 1.0042(3) 0.3743(6) 0.047(3) Uani 1 1 d .
O28 O 0.2000(3) 0.8000(3) 0.7840(8) 0.062(4) Uani 1 2 d S
O29 O 0.3583(3) 0.9256(3) 0.4804(6) 0.055(3) Uani 1 1 d .
O30 O 0.3091(3) 0.7739(3) 0.5438(7) 0.058(3) Uani 1 1 d .
O31 O 0.0270(3) 0.8427(3) 0.5898(6) 0.052(3) Uani 1 1 d .
O32 O 0.3291(3) 0.8017(4) 0.6800(6) 0.068(3) Uani 1 1 d .
O33 O 0.2381(2) 0.7619(2) 0.4207(7) 0.039(3) Uani 1 2 d S
O34 O 0.0955(2) 0.9045(2) 0.2875(8) 0.055(4) Uani 1 2 d S
O35 O 0.0170(3) 0.8672(3) 0.4557(6) 0.053(3) Uani 1 1 d .
O36 O 0.2736(3) 1.0004(3) 0.5546(7) 0.060(3) Uani 1 1 d .
O37 O 0.2092(3) 0.7908(3) 0.2729(9) 0.071(5) Uani 1 2 d S
C1 C 0.3036(5) 0.9858(6) 0.5285(9) 0.053(4) Uani 1 1 d .
H1A H 0.2888 0.9556 0.5245 0.063 Uiso 1 1 calc R
H1B H 0.3145 0.9974 0.4807 0.063 Uiso 1 1 calc R
C2 C 0.3387(4) 0.9995(5) 0.5813(8) 0.049(4) Uani 1 1 d .
H2A H 0.3573 0.9897 0.5652 0.059 Uiso 1 1 calc R
H2B H 0.3545 1.0297 0.5833 0.059 Uiso 1 1 calc R
C3 C 0.2609(5) 0.9867(5) 0.6309(9) 0.051(4) Uani 1 1 d .
H3A H 0.2421 0.9568 0.6315 0.061 Uiso 1 1 calc R
H3B H 0.2457 0.9999 0.6495 0.061 Uiso 1 1 calc R
C4 C 0.2967(5) 0.9970(5) 0.6806(8) 0.051(4) Uani 1 1 d .
H4A H 0.3126 1.0269 0.6877 0.061 Uiso 1 1 calc R
H4B H 0.2862 0.9841 0.7278 0.061 Uiso 1 1 calc R
C5 C 0.2528(5) 0.8130(5) 0.2490(11) 0.064(5) Uani 1 1 d .
H5A H 0.2675 0.7997 0.2684 0.077 Uiso 1 1 calc R
H5B H 0.2665 0.8417 0.2659 0.077 Uiso 1 1 calc R
C6 C 0.2523(6) 0.8115(6) 0.1653(14) 0.088(7) Uani 1 1 d .
H6A H 0.2374 0.8249 0.1463 0.106 Uiso 1 1 calc R
H6B H 0.2806 0.8264 0.1467 0.106 Uiso 1 1 calc R
N1 N 0.3230(3) 0.9832(3) 0.6523(6) 0.037(3) Uani 1 1 d .
H1C H 0.3088 0.9552 0.6501 0.045 Uiso 1 1 calc R
H1D H 0.3446 0.9908 0.6830 0.045 Uiso 1 1 calc R
N2 N 0.2319(3) 0.7681(3) 0.1415(12) 0.072(7) Uani 1 2 d S
H2C H 0.2447 0.7553 0.1612 0.086 Uiso 1 2 calc SR
H2D H 0.2331 0.7669 0.0925 0.086 Uiso 1 2 calc SR
O1W O 0.2018(6) 0.8875(5) 0.8495(10) 0.034(4) Uani 0.50 1 d P
O2W O 0.1746(8) 0.9293(5) 0.9884(10) 0.056(6) Uani 0.50 1 d P
O3W O 0.3236(6) 0.7774(6) 0.3553(14) 0.056(6) Uani 0.50 1 d P
O4W O 0.3697(8) 0.9581(8) 0.7339(12) 0.066(7) Uani 0.50 1 d P
O5W O 0.2260(8) 1.0137(7) 0.1286(14) 0.067(7) Uani 0.50 1 d P
O6W O 0.1627(6) 0.8373(6) 1.0235(18) 0.075(11) Uani 0.50 2 d SP
O7W O 0.1091(5) 0.8909(5) 0.8339(15) 0.063(9) Uani 0.50 2 d SP
O9W O 0.4318(6) 0.8636(13) 0.374(2) 0.085(10) Uani 0.50 2 d SPU
O8W O 0.2644(9) 0.8763(12) 0.9006(18) 0.103(10) Uani 0.50 1 d P
O10W O 0.0965(10) 0.9035(10) 0.066(4) 0.059(13) Uani 0.25 2 d SPU
O11W O 0.0526(11) 0.9474(11) 0.353(4) 0.070(14) Uani 0.25 2 d SPU
O12W O 0.2867(10) 0.7133(10) 0.762(4) 0.062(13) Uani 0.25 2 d SPU
O13W O 0.3143(17) 0.7543(16) 0.227(3) 0.017(11) Uani 0.13 1 d PU
O14W O 0.1420(13) 0.9666(11) 0.180(2) 0.048(10) Uani 0.25 1 d P
O15W O 0.2774(4) 0.7226(4) 0.4395(12) 0.109(8) Uani 1 2 d S

loop_
_atom_site_aniso_label
_atom_site_aniso_U_11
_atom_site_aniso_U_22
_atom_site_aniso_U_33
_atom_site_aniso_U_23
_atom_site_aniso_U_13
_atom_site_aniso_U_12
V1 0.0277(11) 0.0277(11) 0.0316(17) 0.0022(6) -0.0022(6) 0.0135(13)
V2 0.0256(11) 0.0256(11) 0.0310(16) -0.0009(6) 0.0009(6) 0.0126(12)
Mo1 0.0218(5) 0.0208(5) 0.0239(5) 0.0002(4) -0.0001(4) 0.0085(4)
Mo2 0.0304(6) 0.0304(6) 0.0258(8) -0.0014(3) 0.0014(3) 0.0145(7)
Mo3 0.0303(6) 0.0305(6) 0.0291(6) -0.0018(5) -0.0049(5) 0.0103(5)
Mo4 0.0242(6) 0.0368(6) 0.0423(7) 0.0040(5) -0.0004(5) 0.0124(5)
Mo5 0.0313(6) 0.0213(5) 0.0354(6) -0.0006(4) 0.0026(5) 0.0093(4)
Mo6 0.0277(6) 0.0326(6) 0.0388(7) -0.0035(5) 0.0071(5) 0.0144(5)
Mo7 0.0262(5) 0.0265(5) 0.0252(5) 0.0010(4) 0.0035(4) 0.0087(4)
Mo8 0.0326(6) 0.0424(7) 0.0472(7) 0.0055(6) -0.0074(5) 0.0177(6)
Mo9 0.0462(7) 0.0462(7) 0.0320(9) 0.0055(4) -0.0055(4) 0.0139(9)
Na1 0.035(4) 0.035(4) 0.010(5) 0.002(3) -0.002(3) 0.014(5)
Cu1 0.035(4) 0.035(4) 0.010(5) 0.002(3) -0.002(3) 0.014(5)
Na2 0.042(6) 0.042(6) 0.046(10) 0.000(4) 0.000(4) 0.017(7)
Na3 0.026(7) 0.023(7) 0.023(7) 0.008(5) 0.000(5) 0.014(5)
Cu3 0.026(7) 0.023(7) 0.023(7) 0.008(5) 0.000(5) 0.014(5)
O1 0.022(4) 0.022(4) 0.023(6) 0.001(2) -0.001(2) 0.008(5)
O2 0.019(4) 0.019(4) 0.036(7) 0.000(3) 0.000(3) 0.005(5)
O3 0.041(5) 0.041(5) 0.040(8) 0.002(3) -0.002(3) 0.021(6)
O4 0.070(8) 0.070(8) 0.059(11) 0.008(4) -0.008(4) 0.034(9)
O5 0.027(4) 0.027(4) 0.024(6) -0.004(3) 0.004(3) 0.006(5)
O6 0.027(4) 0.027(4) 0.044(8) -0.004(3) 0.004(3) 0.009(5)
O7 0.030(5) 0.030(5) 0.044(8) -0.004(3) 0.004(3) 0.016(5)
O8 0.030(4) 0.041(5) 0.021(4) 0.000(3) 0.001(3) 0.021(4)
O9 0.026(4) 0.023(4) 0.038(5) -0.005(4) 0.005(4) 0.009(4)
O10 0.049(6) 0.049(6) 0.034(8) -0.004(3) 0.004(3) 0.024(7)
O11 0.038(5) 0.050(6) 0.025(5) 0.009(4) 0.001(4) 0.015(5)
O12 0.036(5) 0.050(6) 0.031(5) 0.009(4) -0.010(4) 0.010(4)
O13 0.024(4) 0.024(4) 0.036(7) -0.002(2) 0.002(2) 0.012(5)
O14 0.023(4) 0.024(4) 0.036(5) -0.005(3) 0.003(4) 0.004(3)
O15 0.029(4) 0.030(4) 0.034(5) 0.000(4) 0.005(4) 0.014(4)
O16 0.021(4) 0.042(5) 0.049(6) -0.001(4) -0.010(4) 0.011(4)
O17 0.038(5) 0.024(4) 0.032(5) -0.007(3) -0.001(4) 0.014(4)
O18 0.025(4) 0.028(4) 0.029(5) 0.003(4) -0.002(3) 0.006(4)
O19 0.028(5) 0.035(5) 0.030(5) -0.003(4) 0.003(4) 0.008(4)
O20 0.046(6) 0.060(7) 0.050(6) -0.003(5) 0.002(5) 0.029(5)
O21 0.027(4) 0.032(5) 0.034(5) -0.007(4) -0.001(4) 0.012(4)
O22 0.028(4) 0.037(5) 0.035(5) 0.000(4) -0.008(4) 0.017(4)
O23 0.034(5) 0.041(5) 0.048(6) 0.002(4) -0.003(4) 0.016(4)
O24 0.034(5) 0.040(5) 0.039(5) -0.005(4) 0.005(4) 0.009(4)
O25 0.053(6) 0.044(6) 0.032(5) -0.010(4) -0.006(4) 0.016(5)
O26 0.058(6) 0.035(5) 0.045(6) 0.005(4) 0.009(5) 0.028(5)
O27 0.037(5) 0.022(5) 0.068(7) -0.008(4) 0.007(5) 0.003(4)
O28 0.077(8) 0.077(8) 0.024(8) -0.001(4) 0.001(4) 0.033(9)
O29 0.031(5) 0.053(6) 0.057(7) 0.006(5) -0.009(5) 0.002(5)
O30 0.053(6) 0.054(7) 0.073(8) 0.010(6) 0.000(6) 0.030(6)
O31 0.052(6) 0.043(6) 0.054(6) -0.001(5) 0.021(5) 0.018(5)
O32 0.045(7) 0.089(9) 0.067(8) 0.018(6) -0.021(6) 0.032(6)
O33 0.035(5) 0.035(5) 0.036(7) 0.002(3) -0.002(3) 0.009(6)
O34 0.070(8) 0.070(8) 0.045(9) 0.010(3) -0.010(3) 0.049(9)
O35 0.049(6) 0.042(6) 0.069(8) -0.002(5) -0.007(5) 0.023(5)
O36 0.050(6) 0.057(7) 0.070(8) -0.016(6) -0.013(6) 0.024(5)
O37 0.078(9) 0.078(9) 0.055(11) -0.011(4) 0.011(4) 0.037(10)
C1 0.050(9) 0.067(11) 0.047(9) -0.022(8) -0.005(7) 0.032(9)
C2 0.040(8) 0.054(9) 0.055(10) -0.020(7) -0.005(7) 0.025(7)
C3 0.039(8) 0.051(9) 0.062(11) 0.002(8) 0.007(7) 0.021(7)
C4 0.046(9) 0.057(10) 0.046(9) -0.009(8) -0.005(7) 0.023(8)
C5 0.035(9) 0.047(10) 0.100(15) -0.020(9) -0.008(9) 0.011(7)
C6 0.031(9) 0.063(13) 0.14(2) -0.007(12) 0.019(10) -0.003(8)
N1 0.038(6) 0.033(6) 0.045(7) -0.006(5) -0.018(5) 0.020(5)
N2 0.060(9) 0.060(9) 0.080(15) -0.034(6) 0.034(6) 0.018(10)
O1W 0.049(11) 0.024(8) 0.039(10) 0.003(7) 0.010(8) 0.026(8)
O2W 0.111(19) 0.022(9) 0.033(11) 0.011(8) -0.020(11) 0.031(11)
O3W 0.049(12) 0.032(11) 0.098(18) 0.017(11) 0.022(12) 0.027(10)
O4W 0.094(17) 0.101(18) 0.050(13) -0.022(12) -0.042(12) 0.084(16)
O5W 0.095(19) 0.043(13) 0.077(17) 0.013(11) 0.006(14) 0.045(14)
O6W 0.083(18) 0.083(18) 0.05(2) 0.021(10) -0.021(10) 0.03(2)
O7W 0.10(2) 0.10(2) 0.022(15) -0.003(6) 0.003(6) 0.07(2)
O9W 0.087(12) 0.094(12) 0.075(13) 0.007(9) 0.004(4) 0.047(6)
O8W 0.069(19) 0.15(3) 0.11(3) -0.02(2) -0.029(16) 0.07(2)
O10W 0.057(13) 0.057(13) 0.057(16) -0.003(7) 0.003(7) 0.024(10)
O11W 0.069(14) 0.069(14) 0.075(17) 0.000(7) 0.000(7) 0.038(10)
O12W 0.061(13) 0.061(13) 0.067(17) 0.005(7) -0.005(7) 0.032(10)
O13W 0.024(14) 0.007(14) 0.008(14) 0.003(9) -0.004(9) 0.000(10)
O14W 0.08(3) 0.028(19) 0.05(2) 0.024(17) 0.01(2) 0.03(2)
O15W 0.085(9) 0.085(9) 0.099(17) -0.030(8) 0.030(8) 0.000(12)

loop_
_atom_type_symbol
_atom_type_description
_atom_type_scat_dispersion_real
_atom_type_scat_dispersion_imag
_atom_type_scat_source
V V 0.3005 0.5294 'International Tables Vol C Tables 4.2.6.8 and 6.1.1.4'
Mo Mo -1.6832 0.6857 'International Tables Vol C Tables 4.2.6.8 and 6.1.1.4'
O O 0.0106 0.0060 'International Tables Vol C Tables 4.2.6.8 and 6.1.1.4'
C C 0.0033 0.0016 'International Tables Vol C Tables 4.2.6.8 and 6.1.1.4'
N N 0.0061 0.0033 'International Tables Vol C Tables 4.2.6.8 and 6.1.1.4'
H H 0.0000 0.0000 'International Tables Vol C Tables 4.2.6.8 and 6.1.1.4'
Na Na 0.0362 0.0249 'International Tables Vol C Tables 4.2.6.8 and 6.1.1.4'
Cu Cu 0.3201 1.2651 'International Tables Vol C Tables 4.2.6.8 and 6.1.1.4'

loop_
_geom_angle_atom_site_label_1
_geom_angle_atom_site_label_2
_geom_angle_atom_site_label_3
_geom_angle
_geom_angle_site_symmetry_1
_geom_angle_site_symmetry_3
O33 V1 O2 106.4(6) . .
O33 V1 O18 110.0(4) . .
O2 V1 O18 109.3(3) . .
O33 V1 O18 110.0(4) . 4_665
O2 V1 O18 109.3(3) . 4_665
O18 V1 O18 111.7(5) . 4_665
O34 V2 O19 108.6(4) . .
O34 V2 O19 108.6(4) . 4_665
O19 V2 O19 109.5(6) . 4_665
O34 V2 O13 107.1(7) . .
O19 V2 O13 111.5(4) . .
O19 V2 O13 111.5(4) 4_665 .
O15 Mo1 O9 100.4(4) . .
O15 Mo1 O22 102.6(4) . .
O9 Mo1 O22 101.5(4) . .
O15 Mo1 O1 97.1(4) . .
O9 Mo1 O1 95.2(4) . .
O22 Mo1 O1 151.3(4) . .
O15 Mo1 O8 91.5(4) . .
O9 Mo1 O8 165.0(3) . .
O22 Mo1 O8 84.6(3) . .
O1 Mo1 O8 74.1(4) . .
O15 Mo1 O2 167.9(4) . .
O9 Mo1 O2 85.5(4) . .
O22 Mo1 O2 86.4(3) . .
O1 Mo1 O2 71.7(3) . .
O8 Mo1 O2 81.2(4) . .
O10 Mo2 O14 104.6(4) . 4_665
O10 Mo2 O14 104.6(4) . .
O14 Mo2 O14 99.3(5) 4_665 .
O10 Mo2 O1 152.9(5) . .
O14 Mo2 O1 92.7(3) 4_665 .
O14 Mo2 O1 92.7(3) . .
O10 Mo2 O8 89.5(4) . .
O14 Mo2 O8 89.2(3) 4_665 .
O14 Mo2 O8 160.9(3) . .
O1 Mo2 O8 69.7(3) . .
O10 Mo2 O8 89.5(4) . 4_665
O14 Mo2 O8 160.9(3) 4_665 4_665
O14 Mo2 O8 89.2(3) . 4_665
O1 Mo2 O8 69.7(3) . 4_665
O8 Mo2 O8 77.9(4) . 4_665
O25 Mo3 O23 104.2(5) . .
O25 Mo3 O8 105.1(4) . .
O23 Mo3 O8 96.8(4) . .
O25 Mo3 O6 103.5(5) . .
O23 Mo3 O6 149.9(5) . .
O8 Mo3 O6 87.2(4) . .
O25 Mo3 O12 96.2(4) . .
O23 Mo3 O12 91.8(4) . .
O8 Mo3 O12 154.2(4) . .
O6 Mo3 O12 73.6(4) . .
O25 Mo3 Na1 45.9(4) . .
O23 Mo3 Na1 149.8(3) . .
O8 Mo3 Na1 96.0(3) . .
O6 Mo3 Na1 58.0(4) . .
O12 Mo3 Na1 88.5(4) . .
O20 Mo4 O29 104.0(5) . .
O20 Mo4 O16 99.3(5) . .
O29 Mo4 O16 100.0(4) . .
O20 Mo4 O22 96.0(4) . .
O29 Mo4 O22 100.9(4) . .
O16 Mo4 O22 150.3(4) . .
O20 Mo4 O23 164.4(4) . .
O29 Mo4 O23 91.6(5) . .
O16 Mo4 O23 79.0(4) . .
O22 Mo4 O23 79.5(4) . .
O20 Mo4 O18 91.9(4) . .
O29 Mo4 O18 163.8(5) . .
O16 Mo4 O18 73.7(3) . .
O22 Mo4 O18 80.5(3) . .
O23 Mo4 O18 72.7(3) . .
O26 Mo5 O27 103.2(5) . .
O26 Mo5 O17 101.6(4) . .
O27 Mo5 O17 101.0(4) . .
O26 Mo5 O21 100.5(4) . .
O27 Mo5 O21 94.4(4) . .
O17 Mo5 O21 149.3(4) . .
O26 Mo5 O19 95.3(4) . .
O27 Mo5 O19 159.6(4) . .
O17 Mo5 O19 83.3(3) . .
O21 Mo5 O19 73.6(3) . .
O26 Mo5 O15 171.1(4) . .
O27 Mo5 O15 85.7(4) . .
O17 Mo5 O15 76.6(3) . .
O21 Mo5 O15 78.2(3) . .
O19 Mo5 O15 75.9(3) . .
O31 Mo6 O35 103.7(5) . .
O31 Mo6 O7 101.7(5) . .
O35 Mo6 O7 97.3(5) . .
O31 Mo6 O21 97.2(4) . 4_665
O35 Mo6 O21 96.8(4) . 4_665
O7 Mo6 O21 153.0(4) . 4_665
O31 Mo6 O14 87.5(4) . .
O35 Mo6 O14 168.8(4) . .
O7 Mo6 O14 78.8(4) . .
O21 Mo6 O14 83.0(3) 4_665 .
O31 Mo6 O19 163.2(4) . 4_665
O35 Mo6 O19 90.5(4) . 4_665
O7 Mo6 O19 85.1(4) . 4_665
O21 Mo6 O19 71.9(3) 4_665 4_665
O14 Mo6 O19 78.7(3) . 4_665
O11 Mo7 O24 102.7(5) . .
O11 Mo7 O17 100.4(4) . .
O24 Mo7 O17 101.2(4) . .
O11 Mo7 O5 98.5(5) . .
O24 Mo7 O5 97.3(4) . .
O17 Mo7 O5 149.8(4) . .
O11 Mo7 O13 94.1(4) . .
O24 Mo7 O13 161.5(4) . .
O17 Mo7 O13 82.9(3) . .
O5 Mo7 O13 72.4(4) . .
O11 Mo7 O9 173.0(4) . .
O24 Mo7 O9 84.2(4) . .
O17 Mo7 O9 78.6(3) . .
O5 Mo7 O9 79.8(4) . .
O13 Mo7 O9 78.9(4) . .
O30 Mo8 O32 103.4(6) . .
O30 Mo8 O16 98.7(5) . .
O32 Mo8 O16 98.6(5) . .
O30 Mo8 O3 94.8(5) . .
O32 Mo8 O3 103.6(6) . .
O16 Mo8 O3 150.5(5) . .
O30 Mo8 O18 95.9(4) . .
O32 Mo8 O18 160.2(5) . .
O16 Mo8 O18 73.4(3) . .
O3 Mo8 O18 79.3(4) . .
O30 Mo8 O12 164.3(4) . .
O32 Mo8 O12 89.0(5) . .
O16 Mo8 O12 88.8(4) . .
O3 Mo8 O12 72.6(4) . .
O18 Mo8 O12 73.0(3) . .
O4 Mo9 O28 103.8(8) . .
O4 Mo9 O12 104.5(3) . .
O28 Mo9 O12 102.7(4) . .
O4 Mo9 O12 104.5(3) . 4_665
O28 Mo9 O12 102.7(4) . 4_665
O12 Mo9 O12 135.2(5) . 4_665
O4 Mo9 O6 169.7(7) . .
O28 Mo9 O6 86.5(6) . .
O12 Mo9 O6 72.7(3) . .
O12 Mo9 O6 72.7(3) 4_665 .
O4 Mo9 O3 85.4(7) . .
O28 Mo9 O3 170.8(6) . .
O12 Mo9 O3 74.5(3) . .
O12 Mo9 O3 74.5(3) 4_665 .
O6 Mo9 O3 84.3(5) . .
O4 Mo9 Na1 131.0(7) . .
O28 Mo9 Na1 27.2(6) . .
O12 Mo9 Na1 93.0(3) . .
O12 Mo9 Na1 93.0(3) 4_665 .
O6 Mo9 Na1 59.3(4) . .
O3 Mo9 Na1 143.7(4) . .
O28 Na1 O1W 98.7(7) . .
O28 Na1 O1W 98.7(7) . 4_665
O1W Na1 O1W 90.6(10) . 4_665
O28 Na1 O10 124.2(9) . .
O1W Na1 O10 118.9(7) . .
O1W Na1 O10 118.9(7) 4_665 .
O28 Na1 O25 80.8(5) . 4_665
O1W Na1 O25 167.5(7) . 4_665
O1W Na1 O25 77.2(5) 4_665 4_665
O10 Na1 O25 70.4(4) . 4_665
O28 Na1 O25 80.8(5) . .
O1W Na1 O25 77.2(5) . .
O1W Na1 O25 167.5(7) 4_665 .
O10 Na1 O25 70.4(4) . .
O25 Na1 O25 114.9(7) 4_665 .
O28 Na1 Na2 113.5(7) . .
O1W Na1 Na2 46.4(5) . .
O1W Na1 Na2 46.4(5) 4_665 .
O10 Na1 Na2 122.3(8) . .
O25 Na1 Na2 122.3(3) 4_665 .
O25 Na1 Na2 122.3(3) . .
O28 Na1 Mo9 21.2(4) . .
O1W Na1 Mo9 112.9(6) . .
O1W Na1 Mo9 112.9(6) 4_665 .
O10 Na1 Mo9 102.9(6) . .
O25 Na1 Mo9 70.4(4) 4_665 .
O25 Na1 Mo9 70.4(4) . .
Na2 Na1 Mo9 134.7(5) . .
O28 Na1 Mo3 70.2(5) . 4_665
O1W Na1 Mo3 163.9(7) . 4_665
O1W Na1 Mo3 102.3(5) 4_665 4_665
O10 Na1 Mo3 62.9(4) . 4_665
O25 Na1 Mo3 26.1(2) 4_665 4_665
O25 Na1 Mo3 89.3(5) . 4_665
Na2 Na1 Mo3 148.28(13) . 4_665
Mo9 Na1 Mo3 53.3(2) . 4_665
O28 Na1 Mo3 70.2(5) . .
O1W Na1 Mo3 102.3(5) . .
O1W Na1 Mo3 163.9(7) 4_665 .
O10 Na1 Mo3 62.9(4) . .
O25 Na1 Mo3 89.3(5) 4_665 .
O25 Na1 Mo3 26.1(2) . .
Na2 Na1 Mo3 148.28(13) . .
Mo9 Na1 Mo3 53.3(2) . .
Mo3 Na1 Mo3 63.4(3) 4_665 .
O6W Na2 O2W 84.6(8) . .
O6W Na2 O2W 84.6(8) . 4_665
O2W Na2 O2W 103.3(13) . 4_665
O6W Na2 O1W 95.0(10) . .
O2W Na2 O1W 86.6(7) . .
O2W Na2 O1W 170.0(9) 4_665 .
O6W Na2 O1W 95.0(10) . 4_665
O2W Na2 O1W 170.0(9) . 4_665
O2W Na2 O1W 86.6(7) 4_665 4_665
O1W Na2 O1W 83.5(9) . 4_665
O6W Na2 O7W 173.3(14) . .
O2W Na2 O7W 91.2(7) . .
O2W Na2 O7W 91.2(7) 4_665 .
O1W Na2 O7W 90.0(8) . .
O1W Na2 O7W 90.0(8) 4_665 .
O6W Na2 Na1 106.5(11) . .
O2W Na2 Na1 127.9(6) . .
O2W Na2 Na1 127.9(6) 4_665 .
O1W Na2 Na1 42.7(5) . .
O1W Na2 Na1 42.7(5) 4_665 .
O7W Na2 Na1 80.2(8) . .
O6W Na2 Na3 78.5(10) . 1_556
O2W Na2 Na3 25.2(6) . 1_556
O2W Na2 Na3 78.4(7) 4_665 1_556
O1W Na2 Na3 111.3(5) . 1_556
O1W Na2 Na3 164.1(6) 4_665 1_556
O7W Na2 Na3 95.6(8) . 1_556
Na1 Na2 Na3 153.1(3) . 1_556
O6W Na2 Na3 78.5(10) . 4_666
O2W Na2 Na3 78.4(7) . 4_666
O2W Na2 Na3 25.2(6) 4_665 4_666
O1W Na2 Na3 164.1(6) . 4_666
O1W Na2 Na3 111.3(5) 4_665 4_666
O7W Na2 Na3 95.6(8) . 4_666
Na1 Na2 Na3 153.1(3) . 4_666
Na3 Na2 Na3 53.3(6) 1_556 4_666
O14W Na3 O10W 98(2) . .
O14W Na3 O2W 175.3(18) . 1_554
O10W Na3 O2W 87(2) . 1_554
O14W Na3 O11 92.8(13) . .
O10W Na3 O11 101(2) . .
O2W Na3 O11 87.3(9) 1_554 .
O14W Na3 O5W 75.7(15) . .
O10W Na3 O5W 170(2) . .
O2W Na3 O5W 99.6(11) 1_554 .
O11 Na3 O5W 86.6(8) . .
O14W Na3 O32 88.4(12) . 9_464
O10W Na3 O32 87.1(19) . 9_464
O2W Na3 O32 90.8(8) 1_554 9_464
O11 Na3 O32 171.2(10) . 9_464
O5W Na3 O32 85.2(7) . 9_464
O14W Na3 Na3 93.7(13) . 4_665
O10W Na3 Na3 19.2(19) . 4_665
O2W Na3 Na3 91.0(8) 1_554 4_665
O11 Na3 Na3 82.9(5) . 4_665
O5W Na3 Na3 164.7(7) . 4_665
O32 Na3 Na3 105.8(5) 9_464 4_665
O14W Na3 Na2 156.9(14) . 1_554
O10W Na3 Na2 62(2) . 1_554
O2W Na3 Na2 27.8(6) 1_554 1_554
O11 Na3 Na2 81.7(6) . 1_554
O5W Na3 Na2 126.0(9) . 1_554
O32 Na3 Na2 100.5(6) 9_464 1_554
Na3 Na3 Na2 63.3(3) 4_665 1_554
Mo1 O1 Mo1 116.8(5) . 4_665
Mo1 O1 Mo2 108.6(3) . .
Mo1 O1 Mo2 108.6(3) 4_665 .
V1 O2 Mo1 126.6(3) . .
V1 O2 Mo1 126.6(3) . 4_665
Mo1 O2 Mo1 96.5(4) . 4_665
Mo8 O3 Mo8 147.3(8) . 4_665
Mo8 O3 Mo9 106.4(4) . .
Mo8 O3 Mo9 106.4(4) 4_665 .
Mo7 O5 Mo7 114.5(6) . 4_665
Mo3 O6 Mo3 153.4(7) . 4_665
Mo3 O6 Mo9 103.1(4) . .
Mo3 O6 Mo9 103.1(4) 4_665 .
Mo6 O7 Mo6 165.8(7) 4_665 .
Mo3 O8 Mo1 134.4(4) . .
Mo3 O8 Mo2 125.0(4) . .
Mo1 O8 Mo2 100.2(3) . .
Mo1 O9 Mo7 140.3(4) . .
Mo2 O10 Na1 162.9(9) . .
Mo7 O11 Na3 158.5(7) . .
Mo9 O12 Mo3 106.1(4) . .
Mo9 O12 Mo8 103.0(4) . .
Mo3 O12 Mo8 111.8(4) . .
V2 O13 Mo7 130.6(2) . 4_665
V2 O13 Mo7 130.6(2) . .
Mo7 O13 Mo7 96.1(4) 4_665 .
Mo2 O14 Mo6 143.9(4) . .
Mo1 O15 Mo5 143.0(5) . .
Mo4 O16 Mo8 116.9(4) . .
Mo7 O17 Mo5 169.9(5) . .
V1 O18 Mo4 125.0(4) . .
V1 O18 Mo8 121.5(4) . .
Mo4 O18 Mo8 93.9(3) . .
V2 O19 Mo5 129.3(4) . .
V2 O19 Mo6 132.8(5) . 4_665
Mo5 O19 Mo6 95.8(3) . 4_665
Mo5 O21 Mo6 115.7(4) . 4_665
Mo1 O22 Mo4 158.8(5) . .
Mo3 O23 Mo4 120.4(5) . .
Mo3 O25 Na1 108.0(5) . .
Mo9 O28 Na1 131.6(9) . .
Mo8 O32 Na3 124.9(7) . 14_665
C3 O36 C1 109.6(12) . .
C5 O37 C5 112.6(18) . 4_665
C2 C1 O36 109.8(12) . .
N1 C2 C1 110.1(12) . .
O36 C3 C4 113.4(12) . .
N1 C4 C3 111.9(12) . .
O37 C5 C6 106.8(14) . .
N2 C6 C5 109.1(18) . .
C4 N1 C2 113.1(11) . .
C6 N2 C6 108.2(19) . 4_665
Na1 O1W Na2 91.0(7) . .
Cu3 O2W Na3 0.0(11) 1_556 1_556
Cu3 O2W Na2 127.0(12) 1_556 .
Na3 O2W Na2 127.0(12) 1_556 .
Na3 O10W Cu3 142(4) . 4_665
Na3 O10W Na3 142(4) . 4_665
Cu3 O10W Na3 0(2) 4_665 4_665

loop_
_geom_bond_atom_site_label_1
_geom_bond_atom_site_label_2
_geom_bond_distance
_geom_bond_site_symmetry_2
V1 O33 1.586(14) .
V1 O2 1.725(12) .
V1 O18 1.772(8) .
V1 O18 1.772(8) 4_665
V2 O34 1.647(13) .
V2 O19 1.737(9) .
V2 O19 1.737(9) 4_665
V2 O13 1.740(11) .
Mo1 O15 1.710(8) .
Mo1 O9 1.752(9) .
Mo1 O22 1.877(8) .
Mo1 O1 2.002(6) .
Mo1 O8 2.208(8) .
Mo1 O2 2.287(7) .
Mo2 O10 1.700(14) .
Mo2 O14 1.772(8) 4_665
Mo2 O14 1.772(8) .
Mo2 O1 2.202(11) .
Mo2 O8 2.244(8) .
Mo2 O8 2.244(8) 4_665
Mo3 O25 1.691(9) .
Mo3 O23 1.769(9) .
Mo3 O8 1.884(8) .
Mo3 O6 1.976(3) .
Mo3 O12 2.106(10) .
Mo3 Na1 3.658(13) .
Mo4 O20 1.689(10) .
Mo4 O29 1.711(10) .
Mo4 O16 1.932(9) .
Mo4 O22 1.938(8) .
Mo4 O23 2.196(10) .
Mo4 O18 2.258(8) .
Mo5 O26 1.697(9) .
Mo5 O27 1.717(9) .
Mo5 O17 1.911(8) .
Mo5 O21 1.950(8) .
Mo5 O19 2.202(8) .
Mo5 O15 2.404(8) .
Mo6 O31 1.715(10) .
Mo6 O35 1.727(10) .
Mo6 O7 1.8981(19) .
Mo6 O21 1.966(8) 4_665
Mo6 O14 2.227(9) .
Mo6 O19 2.266(8) 4_665
Mo7 O11 1.711(9) .
Mo7 O24 1.722(9) .
Mo7 O17 1.885(8) .
Mo7 O5 1.946(6) .
Mo7 O13 2.200(8) .
Mo7 O9 2.359(9) .
Mo8 O30 1.679(12) .
Mo8 O32 1.706(10) .
Mo8 O16 1.943(9) .
Mo8 O3 1.951(4) .
Mo8 O18 2.263(8) .
Mo8 O12 2.347(11) .
Mo9 O4 1.704(16) .
Mo9 O28 1.736(16) .
Mo9 O12 1.957(9) .
Mo9 O12 1.957(9) 4_665
Mo9 O6 2.167(13) .
Mo9 O3 2.259(14) .
Mo9 Na1 3.583(17) .
Na1 O28 2.19(2) .
Na1 O1W 2.32(2) .
Na1 O1W 2.32(2) 4_665
Na1 O10 2.33(2) .
Na1 O25 2.763(13) 4_665
Na1 O25 2.763(13) .
Na1 Na2 3.43(2) .
Na1 Mo3 3.658(13) 4_665
Na2 O6W 2.41(3) .
Na2 O2W 2.45(2) .
Na2 O2W 2.45(2) 4_665
Na2 O1W 2.48(2) .
Na2 O1W 2.48(2) 4_665
Na2 O7W 2.48(3) .
Na2 Na3 4.21(3) 1_556
Na2 Na3 4.21(3) 4_666
Na3 O14W 1.92(5) .
Na3 O10W 2.00(3) .
Na3 O2W 2.24(3) 1_554
Na3 O11 2.40(2) .
Na3 O5W 2.65(3) .
Na3 O32 2.83(2) 9_464
Na3 Na3 3.77(4) 4_665
Na3 Na2 4.21(3) 1_554
O1 Mo1 2.002(6) 4_665
O2 Mo1 2.287(7) 4_665
O3 Mo8 1.951(4) 4_665
O5 Mo7 1.946(6) 4_665
O6 Mo3 1.976(3) 4_665
O7 Mo6 1.8981(18) 4_665
O13 Mo7 2.200(8) 4_665
O19 Mo6 2.266(8) 4_665
O21 Mo6 1.966(8) 4_665
O32 Na3 2.83(2) 14_665
O36 C3 1.480(19) .
O36 C1 1.537(18) .
O37 C5 1.464(18) .
O37 C5 1.464(18) 4_665
C1 C2 1.49(2) .
C2 N1 1.428(19) .
C3 C4 1.49(2) .
C4 N1 1.405(18) .
C5 C6 1.53(3) .
C6 N2 1.46(2) .
N2 C6 1.46(2) 4_665
O2W Cu3 2.24(3) 1_556
O2W Na3 2.24(3) 1_556
O10W Cu3 2.00(3) 4_665
O10W Na3 2.00(3) 4_665

loop_
_platon_squeeze_void_nr
_platon_squeeze_void_average_x
_platon_squeeze_void_average_y
_platon_squeeze_void_average_z
_platon_squeeze_void_volume
_platon_squeeze_void_count_electrons
1 0.000 0.000 -0.085 2241.1 219.2
2 0.333 0.667 0.394 2246.4 219.6
3 0.667 0.333 1.060 2242.6 220.5
